data_2241384
loop_
_publ_author_name
'El Ajlaoui, Rahhal'
'Rakib, El Mostapha'
'Mojahidi, Souad'
'Saadi, Mohamed'
'El Ammari, Lahcen'

_publ_section_title
;
 Crystal structure of
 (<i>Z</i>)-3-allyl-5-(4-chlorobenzylidene)-2-sulfanylidene-1,3-thiazolidin-4-one
;
_journal_coeditor_code HB7551
_journal_issue 12
_journal_name_full 'Acta Crystallographica Section E'
_journal_page_first o1012
_journal_paper_doi 10.1107/S2056989015022689
_journal_volume 71
_journal_year 2015
_chemical_formula_iupac 'C13 H10 Cl N O S2'
_chemical_formula_moiety 'C13 H10 Cl N O S2'
_chemical_formula_sum 'C13 H10 Cl N O S2'
_chemical_formula_weight 295.79
_chemical_melting_point 371
_chemical_name_systematic (<i>Z</i>)-3-Allyl-5-(4-chlorobenzylidene)-2-sulfanylidene-1,3-thiazolidin-4-one
_space_group_crystal_system triclinic
_space_group_IT_number 2
_space_group_name_Hall '-P 1'
_space_group_name_H-M_alt 'P -1'
_symmetry_space_group_name_Hall '-P 1'
_symmetry_space_group_name_H-M 'P -1'
_atom_sites_solution_hydrogens geom
_audit_creation_method SHELXL-2013
_cell_angle_alpha 77.600(5)
_cell_angle_beta 77.996(5)
_cell_angle_gamma 61.954(4)
_cell_formula_units_Z 2
_cell_length_a 7.6197(8)
_cell_length_b 7.9849(7)
_cell_length_c 13.0624(14)
_cell_measurement_reflns_used 3249
_cell_measurement_temperature 296(2)
_cell_measurement_theta_max 27.876
_cell_measurement_theta_min 2.917
_cell_volume 679.76(12)
_computing_cell_refinement
;
SAINT (Bruker, 2009)
;
_computing_data_collection
;
APEX2 (Bruker, 2009)
;
_computing_data_reduction
;
SAINT (Bruker, 2009)
;
_computing_molecular_graphics
;
ORTEPIII (Burnett & Johnson, 1996) and ORTEP-3 for Windows (Farrugia,
2012)
;
_computing_publication_material
;
publCIF (Westrip, 2010)
;
_computing_structure_refinement
;
SHELXL2014 (Sheldrick, 2015)
;
_computing_structure_solution
;
SHELXS97 (Sheldrick, 2008)
;
_diffrn_ambient_temperature 296(2)
_diffrn_measured_fraction_theta_full 1.000
_diffrn_measured_fraction_theta_max 1.000
_diffrn_measurement_device_type 'Bruker X8 APEX CCD'
_diffrn_measurement_method '\f and \w scans'
_diffrn_radiation_monochromator graphite
_diffrn_radiation_source 'fine-focus sealed tube'
_diffrn_radiation_type MoK\a
_diffrn_radiation_wavelength 0.71073
_diffrn_reflns_av_R_equivalents 0.0383
_diffrn_reflns_limit_h_max 9
_diffrn_reflns_limit_h_min -10
_diffrn_reflns_limit_k_max 10
_diffrn_reflns_limit_k_min -10
_diffrn_reflns_limit_l_max 17
_diffrn_reflns_limit_l_min -17
_diffrn_reflns_number 24189
_diffrn_reflns_theta_full 25.242
_diffrn_reflns_theta_max 27.876
_diffrn_reflns_theta_min 2.917
_exptl_absorpt_coefficient_mu 0.574
_exptl_absorpt_correction_T_max 0.7461
_exptl_absorpt_correction_T_min 0.6564
_exptl_absorpt_correction_type multi-scan
_exptl_absorpt_process_details
;
(SADABS; Bruker, 2009)
;
_exptl_crystal_colour Colourless
_exptl_crystal_density_diffrn 1.445
_exptl_crystal_description block
_exptl_crystal_F_000 304
_exptl_crystal_size_max 0.37
_exptl_crystal_size_mid 0.25
_exptl_crystal_size_min 0.21
_refine_diff_density_max 0.379
_refine_diff_density_min -0.352
_refine_ls_extinction_method none
_refine_ls_goodness_of_fit_ref 1.042
_refine_ls_hydrogen_treatment constr
_refine_ls_matrix_type full
_refine_ls_number_parameters 182
_refine_ls_number_reflns 3249
_refine_ls_number_restraints 3
_refine_ls_restrained_S_all 1.042
_refine_ls_R_factor_all 0.0732
_refine_ls_R_factor_gt 0.0467
_refine_ls_shift/su_max 0.001
_refine_ls_shift/su_mean 0.000
_refine_ls_structure_factor_coef Fsqd
_refine_ls_weighting_details 'w=1/[\s^2^(Fo^2^)+(0.0576P)^2^+0.2968P] where P=(Fo^2^+2Fc^2^)/3'
_refine_ls_weighting_scheme calc
_refine_ls_wR_factor_gt 0.1215
_refine_ls_wR_factor_ref 0.1438
_reflns_number_gt 2199
_reflns_number_total 3249
_reflns_threshold_expression 'I > 2\s(I)'
_cod_data_source_file hb7551sup1.cif
_cod_data_source_block I
_cod_database_code 2241384
_shelx_space_group_comment
;
The symmetry employed for this shelxl refinement is uniquely defined
by the following loop, which should always be used as a source of
symmetry information in preference to the above space-group names.
They are only intended as comments.
;
_shelxl_version_number .2013

loop_
_space_group_symop_operation_xyz
'x, y, z'
'-x, -y, -z'

loop_
_atom_site_type_symbol
_atom_site_label
_atom_site_fract_x
_atom_site_fract_y
_atom_site_fract_z
_atom_site_U_iso_or_equiv
_atom_site_adp_type
_atom_site_calc_flag
_atom_site_occupancy
_atom_site_disorder_assembly
_atom_site_disorder_group
C C1 -0.1200(4) 0.7895(3) 0.6827(2) 0.0698(7) Uani d 1 . .
C C2 -0.0835(4) 0.7296(4) 0.5860(2) 0.0709(7) Uani d 1 . .
H H2 -0.1709 0.6939 0.5668 0.085 Uiso calc 1 . .
C C3 0.0823(4) 0.7228(3) 0.5181(2) 0.0652(6) Uani d 1 . .
H H3 0.1060 0.6822 0.4528 0.078 Uiso calc 1 . .
C C4 0.2174(3) 0.7752(3) 0.54439(19) 0.0574(6) Uani d 1 . .
C C5 0.1746(4) 0.8355(3) 0.6429(2) 0.0678(7) Uani d 1 . .
H H5 0.2612 0.8714 0.6627 0.081 Uiso calc 1 . .
C C6 0.0086(5) 0.8438(4) 0.7117(2) 0.0762(7) Uani d 1 . .
H H6 -0.0170 0.8853 0.7769 0.091 Uiso calc 1 . .
C C7 0.3946(4) 0.7721(3) 0.4765(2) 0.0592(6) Uani d 1 . .
H H4 0.4665 0.8149 0.5045 0.071 Uiso calc 1 . .
C C8 0.4733(4) 0.7186(3) 0.38062(19) 0.0584(6) Uani d 1 . .
C C9 0.6604(4) 0.7264(3) 0.3269(2) 0.0634(6) Uani d 1 . .
C C10 0.5892(4) 0.6044(4) 0.2013(2) 0.0712(7) Uani d 1 . .
C C11 0.8918(5) 0.6605(5) 0.1606(3) 0.0912(9) Uani d 1 . .
H H11A 0.9341 0.5757 0.1079 0.109 Uiso calc 1 A 1
H H11B 1.0013 0.6194 0.2015 0.109 Uiso calc 1 A 1
C C12A 0.8259(17) 0.8701(16) 0.1084(6) 0.100(3) Uani d 0.519(13) B 1
H H12A 0.8190 0.9597 0.1463 0.120 Uiso calc 0.519(13) B 1
C C13A 0.779(2) 0.925(2) 0.0099(6) 0.131(4) Uani d 0.519(13) B 1
H H13A 0.7852 0.8369 -0.0287 0.157 Uiso calc 0.519(13) B 1
H H13B 0.7393 1.0524 -0.0202 0.157 Uiso calc 0.519(13) B 1
C C12B 0.8935(18) 0.8039(12) 0.0686(7) 0.144(6) Uani d 0.481(13) B 2
H H12B 1.0008 0.7686 0.0151 0.172 Uiso calc 0.481(13) B 2
C C13B 0.747(2) 0.9822(14) 0.0591(12) 0.140(6) Uani d 0.481(13) B 2
H H13C 0.6384 1.0200 0.1117 0.168 Uiso calc 0.481(13) B 2
H H13D 0.7530 1.0688 -0.0002 0.168 Uiso calc 0.481(13) B 2
N N1 0.7137(3) 0.6620(3) 0.22888(17) 0.0667(5) Uani d 1 . .
O O1 0.7595(3) 0.7794(3) 0.36081(16) 0.0818(6) Uani d 1 . .
S S1 0.38675(10) 0.63202(10) 0.29984(6) 0.0703(2) Uani d 1 . .
S S2 0.61487(17) 0.51989(15) 0.09357(7) 0.1047(3) Uani d 1 . .
Cl Cl1 -0.33030(13) 0.79962(14) 0.76777(7) 0.1017(3) Uani d 1 . .

loop_
_atom_site_aniso_label
_atom_site_aniso_U_11
_atom_site_aniso_U_22
_atom_site_aniso_U_33
_atom_site_aniso_U_12
_atom_site_aniso_U_13
_atom_site_aniso_U_23
C1 0.0656(15) 0.0542(13) 0.0814(17) -0.0180(11) -0.0213(13) -0.0017(12)
C2 0.0635(15) 0.0670(15) 0.0856(18) -0.0260(12) -0.0248(14) -0.0091(13)
C3 0.0675(15) 0.0583(13) 0.0731(15) -0.0225(12) -0.0262(12) -0.0119(11)
C4 0.0618(13) 0.0388(10) 0.0715(14) -0.0163(9) -0.0270(11) -0.0041(10)
C5 0.0759(17) 0.0565(13) 0.0795(17) -0.0280(12) -0.0257(14) -0.0138(12)
C6 0.0841(19) 0.0632(15) 0.0758(17) -0.0217(14) -0.0203(15) -0.0153(13)
C7 0.0652(14) 0.0444(11) 0.0755(15) -0.0228(10) -0.0310(12) -0.0052(10)
C8 0.0647(14) 0.0441(11) 0.0727(15) -0.0224(10) -0.0320(12) -0.0019(10)
C9 0.0704(15) 0.0502(12) 0.0743(16) -0.0265(11) -0.0300(12) 0.0017(11)
C10 0.0826(17) 0.0618(14) 0.0712(16) -0.0280(13) -0.0312(14) -0.0024(12)
C11 0.094(2) 0.101(2) 0.082(2) -0.0513(19) -0.0114(17) -0.0002(17)
C12A 0.118(7) 0.113(8) 0.074(5) -0.068(7) 0.019(5) -0.014(5)
C13A 0.134(10) 0.109(9) 0.136(9) -0.044(8) -0.018(8) -0.011(7)
C12B 0.221(15) 0.113(8) 0.077(7) -0.075(9) 0.033(8) -0.022(6)
C13B 0.147(9) 0.103(8) 0.092(9) -0.008(7) 0.022(7) -0.009(6)
N1 0.0715(13) 0.0601(11) 0.0714(13) -0.0293(10) -0.0238(11) -0.0003(10)
O1 0.0901(13) 0.0898(13) 0.0922(13) -0.0563(11) -0.0284(11) -0.0093(10)
S1 0.0730(4) 0.0733(4) 0.0787(4) -0.0340(3) -0.0272(3) -0.0173(3)
S2 0.1285(8) 0.1284(8) 0.0783(5) -0.0645(6) -0.0206(5) -0.0303(5)
Cl1 0.0793(5) 0.1100(7) 0.1008(6) -0.0346(5) -0.0040(4) -0.0102(5)

loop_
_atom_type_symbol
_atom_type_description
_atom_type_scat_dispersion_real
_atom_type_scat_dispersion_imag
_atom_type_scat_source
C C 0.0033 0.0016 'International Tables Vol C Tables 4.2.6.8 and 6.1.1.4'
H H 0.0000 0.0000 'International Tables Vol C Tables 4.2.6.8 and 6.1.1.4'
N N 0.0061 0.0033 'International Tables Vol C Tables 4.2.6.8 and 6.1.1.4'
O O 0.0106 0.0060 'International Tables Vol C Tables 4.2.6.8 and 6.1.1.4'
S S 0.1246 0.1234 'International Tables Vol C Tables 4.2.6.8 and 6.1.1.4'
Cl Cl 0.1484 0.1585 'International Tables Vol C Tables 4.2.6.8 and 6.1.1.4'

loop_
_geom_angle_atom_site_label_1
_geom_angle_atom_site_label_2
_geom_angle_atom_site_label_3
_geom_angle
C2 C1 C6 120.6(3)
C2 C1 Cl1 119.4(2)
C6 C1 Cl1 119.9(2)
C3 C2 C1 119.5(2)
C3 C2 H2 120.2
C1 C2 H2 120.2
C2 C3 C4 121.8(2)
C2 C3 H3 119.1
C4 C3 H3 119.1
C5 C4 C3 116.8(2)
C5 C4 C7 118.5(2)
C3 C4 C7 124.7(2)
C6 C5 C4 122.1(2)
C6 C5 H5 119.0
C4 C5 H5 119.0
C5 C6 C1 119.1(3)
C5 C6 H6 120.4
C1 C6 H6 120.4
C8 C7 C4 131.4(2)
C8 C7 H4 114.3
C4 C7 H4 114.3
C7 C8 C9 121.4(2)
C7 C8 S1 129.3(2)
C9 C8 S1 109.29(18)
O1 C9 N1 122.6(3)
O1 C9 C8 126.4(3)
N1 C9 C8 110.9(2)
N1 C10 S2 127.3(2)
N1 C10 S1 110.9(2)
S2 C10 S1 121.89(17)
N1 C11 C12B 125.5(5)
N1 C11 C12A 104.4(5)
N1 C11 H11A 110.9
C12A C11 H11A 110.9
N1 C11 H11B 110.9
C12A C11 H11B 110.9
H11A C11 H11B 108.9
C13A C12A C11 121.3(11)
C13A C12A H12A 119.4
C11 C12A H12A 119.4
C12A C13A H13A 120.0
C12A C13A H13B 120.0
H13A C13A H13B 120.0
C13B C12B C11 122.4(11)
C13B C12B H12B 118.8
C11 C12B H12B 118.8
C12B C13B H13C 120.0
C12B C13B H13D 120.0
H13C C13B H13D 120.0
C10 N1 C9 116.3(2)
C10 N1 C11 123.1(3)
C9 N1 C11 120.6(2)
C8 S1 C10 92.62(12)

loop_
_geom_bond_atom_site_label_1
_geom_bond_atom_site_label_2
_geom_bond_distance
C1 C2 1.374(4)
C1 C6 1.384(4)
C1 Cl1 1.728(3)
C2 C3 1.370(4)
C2 H2 0.9300
C3 C4 1.402(3)
C3 H3 0.9300
C4 C5 1.392(3)
C4 C7 1.445(4)
C5 C6 1.373(4)
C5 H5 0.9300
C6 H6 0.9300
C7 C8 1.338(3)
C7 H4 0.9300
C8 C9 1.475(4)
C8 S1 1.749(2)
C9 O1 1.211(3)
C9 N1 1.392(3)
C10 N1 1.366(3)
C10 S2 1.626(3)
C10 S1 1.749(3)
C11 N1 1.457(4)
C11 C12B 1.4743(10)
C11 C12A 1.543(11)
C11 H11A 0.9700
C11 H11B 0.9700
C12A C13A 1.3334(10)
C12A H12A 0.9300
C13A H13A 0.9300
C13A H13B 0.9300
C12B C13B 1.3333(10)
C12B H12B 0.9300
C13B H13C 0.9300
C13B H13D 0.9300

loop_
_geom_hbond_atom_site_label_D
_geom_hbond_atom_site_label_H
_geom_hbond_atom_site_label_A
_geom_hbond_distance_DH
_geom_hbond_distance_HA
_geom_hbond_distance_DA
_geom_hbond_angle_DHA
C3 H3 S1 0.93 2.55 3.254(3) 133

_cod_database_fobs_code 2241384
